data_7204916
loop_
_publ_author_name
'Abe, Yutaka'
'Fujiwara, Masami'
'Ohbu, Kazuo'
'Harata, Kazuaki'

_publ_section_title
;
 Crystal structures of glycolipids with odd and even numbered alkyl chains
;
_journal_issue 2
_journal_name_full 'Journal of the Chemical Society, Perkin Transactions 2'
_journal_page_first 341
_journal_paper_doi 10.1039/a905624f
_journal_year 2000
_chemical_formula_moiety 'C18 H34 O7'
_chemical_formula_sum 'C18 H34 O7'
_chemical_formula_weight 362.45
_chemical_melting_point 85.6
_chemical_name_systematic
; 
 methyl 6-O-undecanoyl-beta-D-glucopyranoside   
 
;
_space_group_IT_number 4
_symmetry_cell_setting monoclinic
_symmetry_space_group_name_Hall 'P 2yb'
_symmetry_space_group_name_H-M 'P 1 21 1'
_atom_sites_solution_hydrogens geom
_atom_sites_solution_primary direct
_atom_sites_solution_secondary difmap
_audit_creation_date 99_06_01
_audit_creation_method SHELXL
_cell_angle_alpha 90.00
_cell_angle_beta 92.626(1)
_cell_angle_gamma 90.00
_cell_formula_units_Z 2
_cell_length_a 7.923(1)
_cell_length_b 7.437(1)
_cell_length_c 17.217(1)
_cell_measurement_reflns_used 8536
_cell_measurement_temperature 293(2)
_cell_measurement_theta_max 24.69
_cell_measurement_theta_min 2.37
_cell_volume 1013.4(2)
_computing_cell_refinement 'Bruker SAINT'
_computing_data_collection 'Bruker SAINT'
_computing_data_reduction 'Bruker SAINT'
_computing_molecular_graphics 'Bruker SHELXTL'
_computing_publication_material 'Bruker SHELXTL'
_computing_structure_refinement 'SHELXL-93 (Sheldrick, 1993)'
_computing_structure_solution 'SHELXS-86 (Sheldrick, 1990)'
_diffrn_ambient_temperature 293(2)
_diffrn_measurement_device 'Bruker SMART'
_diffrn_measurement_method '\w scans'
_diffrn_radiation_monochromator graphite
_diffrn_radiation_source 'fine-focus rotating anode'
_diffrn_radiation_type MoK\a
_diffrn_radiation_wavelength 0.71073
_diffrn_reflns_av_R_equivalents 0.0423
_diffrn_reflns_av_sigmaI/netI 0.0627
_diffrn_reflns_limit_h_max 9
_diffrn_reflns_limit_h_min -9
_diffrn_reflns_limit_k_max 8
_diffrn_reflns_limit_k_min -7
_diffrn_reflns_limit_l_max 20
_diffrn_reflns_limit_l_min -17
_diffrn_reflns_number 4339
_diffrn_reflns_theta_max 24.69
_diffrn_reflns_theta_min 2.37
_diffrn_standards_decay_% 0.3
_diffrn_standards_number 50
_exptl_absorpt_coefficient_mu 0.090
_exptl_absorpt_correction_T_max 1.00
_exptl_absorpt_correction_T_min 0.30
_exptl_absorpt_correction_type empirical
_exptl_crystal_colour clear
_exptl_crystal_density_diffrn 1.188
_exptl_crystal_description plate
_exptl_crystal_F_000 396
_exptl_crystal_size_max 0.4
_exptl_crystal_size_mid 0.3
_exptl_crystal_size_min 0.1
_refine_diff_density_max 0.358
_refine_diff_density_min -0.228
_refine_diff_density_rms 0.064
_refine_ls_abs_structure_details 'Flack H D (1983), Acta Cryst. A39, 876-881'
_refine_ls_abs_structure_Flack 1.18(156)
_refine_ls_extinction_coef 0.0334(67)
_refine_ls_extinction_expression Fc^*^=kFc[1+0.001xFc^2^\l^3^/sin(2\q)]^-1/4^
_refine_ls_extinction_method SHELXL
_refine_ls_goodness_of_fit_all 0.992
_refine_ls_goodness_of_fit_obs 1.068
_refine_ls_hydrogen_treatment noref
_refine_ls_matrix_type full
_refine_ls_number_parameters 358
_refine_ls_number_reflns 2668
_refine_ls_number_restraints 29
_refine_ls_restrained_S_all 1.041
_refine_ls_restrained_S_obs 1.124
_refine_ls_R_factor_all 0.0600
_refine_ls_R_factor_obs 0.0508
_refine_ls_shift/esd_max -0.085
_refine_ls_shift/esd_mean 0.003
_refine_ls_structure_factor_coef Fsqd
_refine_ls_weighting_details 'w=1/[\s^2^(Fo^2^)+(0.0812P)^2^+0.0000P] where P=(Fo^2^+2Fc^2^)/3'
_refine_ls_weighting_scheme calc
_refine_ls_wR_factor_all 0.1319
_refine_ls_wR_factor_obs 0.1259
_reflns_number_observed 2167
_reflns_number_total 2668
_reflns_observed_criterion >2sigma(I)
_cod_data_source_file a905624f.txt
_cod_data_source_block 21
_cod_depositor_comments
;
The following automatic conversions were performed:
'_symmetry_cell_setting' value 'Monoclinic' changed to 'monoclinic'
according to '/home/saulius/struct/CIF-dictionaries/cif_core.dic'
dictionary named 'cif_core.dic' version 2.4.1 from 2010-06-29.

Automatic conversion script
Id: cif_fix_enum 1527 2010-12-29 10:47:43Z saulius 

The following automatic conversions were performed:

'_refine_ls_weighting_scheme' value 'calc
w=1/[\s^2^(Fo^2^)+(0.0812P)^2^+0.0000P] where P=(Fo^2^+2Fc^2^)/3' was
changed to 'calc'. New tag '_refine_ls_weighting_details' was
created. The value of the new tag was set to
'w=1/[\s^2^(Fo^2^)+(0.0812P)^2^+0.0000P] where P=(Fo^2^+2Fc^2^)/3'.

Automatic conversion script
Id: cif_fix_values 3143 2015-03-26 13:38:13Z robertas 
;
_cod_original_cell_volume 1013.50(1)
_cod_original_sg_symbol_H-M P2(1)/m
_cod_database_code 7204916

loop_
_symmetry_equiv_pos_as_xyz
'x, y, z'
'-x, y+1/2, -z'

loop_
_atom_site_aniso_label
_atom_site_aniso_U_11
_atom_site_aniso_U_22
_atom_site_aniso_U_33
_atom_site_aniso_U_23
_atom_site_aniso_U_13
_atom_site_aniso_U_12
C1 0.0321(15) 0.032(2) 0.057(2) 0.0007(13) 0.0047(12) -0.0025(12)
C2 0.0305(14) 0.033(2) 0.0582(15) 0.0024(13) 0.0026(12) 0.0020(12)
C3 0.0279(13) 0.041(2) 0.057(2) -0.0008(13) -0.0018(12) -0.0034(13)
C4 0.035(2) 0.037(2) 0.056(2) -0.0005(13) 0.0032(12) -0.0083(13)
C5 0.048(2) 0.041(2) 0.058(2) 0.0064(14) -0.0032(13) -0.0115(14)
C7 0.037(2) 0.065(2) 0.074(2) 0.001(2) -0.0103(14) -0.010(2)
O1 0.0266(9) 0.0484(13) 0.0665(12) 0.0046(9) -0.0013(8) -0.0062(9)
O2 0.0317(11) 0.0402(13) 0.0912(15) 0.0163(11) 0.0002(9) 0.0034(10)
O3 0.0319(10) 0.0506(13) 0.0773(13) 0.0086(11) -0.0091(9) -0.0078(10)
O4 0.0476(13) 0.062(2) 0.0732(13) 0.0064(11) 0.0111(10) -0.0225(12)
O5 0.0349(11) 0.0361(11) 0.0708(13) 0.0064(10) -0.0060(9) -0.0029(9)
C6A 0.053(7) 0.081(9) 0.064(8) 0.020(6) 0.006(6) -0.019(6)
O6A 0.066(5) 0.083(5) 0.051(5) 0.018(4) -0.004(4) 0.010(4)
O7A 0.081(6) 0.132(8) 0.132(7) -0.064(6) -0.016(5) 0.022(6)
C8A 0.057(10) 0.057(12) 0.111(15) -0.006(8) -0.001(11) 0.002(9)
C9A 0.079(8) 0.078(8) 0.087(7) -0.008(7) -0.002(7) 0.005(6)
C10A 0.054(7) 0.069(8) 0.083(8) 0.007(6) -0.002(8) 0.002(6)
C11A 0.071(9) 0.067(8) 0.075(8) 0.000(6) 0.003(8) 0.004(6)
C12A 0.073(8) 0.066(8) 0.077(7) 0.002(6) 0.000(7) -0.013(6)
C13A 0.065(9) 0.063(7) 0.067(7) -0.005(6) 0.010(7) 0.000(5)
C14A 0.062(7) 0.066(7) 0.079(7) -0.008(6) 0.005(7) -0.003(6)
C15A 0.074(10) 0.070(8) 0.076(8) -0.010(6) 0.018(8) 0.003(6)
C16A 0.081(11) 0.063(7) 0.073(7) -0.009(6) 0.019(8) -0.003(6)
C17A 0.086(9) 0.069(7) 0.062(6) -0.001(5) 0.006(7) -0.011(6)
C18A 0.072(10) 0.087(14) 0.084(9) 0.004(8) -0.003(7) -0.006(8)
C6B 0.045(4) 0.046(4) 0.060(5) 0.017(3) -0.001(4) -0.011(3)
O6B 0.062(3) 0.050(2) 0.068(3) 0.004(2) -0.007(2) 0.014(2)
O7B 0.066(3) 0.122(5) 0.069(3) -0.017(3) -0.001(3) 0.030(3)
C8B 0.057(7) 0.049(6) 0.051(5) 0.007(3) 0.001(5) 0.018(5)
C9B 0.060(5) 0.083(5) 0.068(4) -0.005(4) 0.001(4) 0.014(4)
C10B 0.060(6) 0.068(5) 0.075(5) -0.004(4) 0.002(5) 0.012(4)
C11B 0.063(6) 0.070(6) 0.068(5) 0.003(4) 0.000(5) 0.009(4)
C12B 0.065(5) 0.063(5) 0.072(5) -0.007(4) -0.003(5) 0.006(4)
C13B 0.065(6) 0.069(6) 0.062(5) -0.006(4) 0.003(5) 0.000(4)
C14B 0.069(6) 0.074(5) 0.065(4) -0.007(4) 0.002(5) -0.001(4)
C15B 0.062(6) 0.078(7) 0.069(5) 0.006(4) 0.003(5) 0.009(4)
C16B 0.072(6) 0.073(6) 0.060(5) 0.001(4) 0.000(5) 0.000(4)
C17B 0.071(6) 0.094(7) 0.078(5) 0.000(5) -0.006(5) 0.008(5)
C18B 0.074(7) 0.091(10) 0.088(8) 0.015(6) -0.009(6) -0.003(7)

loop_
_atom_site_label
_atom_site_type_symbol
_atom_site_fract_x
_atom_site_fract_y
_atom_site_fract_z
_atom_site_U_iso_or_equiv
_atom_site_thermal_displace_type
_atom_site_occupancy
_atom_site_calc_flag
_atom_site_refinement_flags
_atom_site_disorder_group
C1 C -1.0543(3) -0.3305(4) -0.9120(2) 0.0405(7) Uani 1 d . .
H1A H -1.0919(3) -0.2620(4) -0.8674(2) 0.049 Uiso 1 calc R .
C2 C -1.1888(3) -0.3257(4) -0.9771(2) 0.0406(7) Uani 1 d . .
H2A H -1.1493(3) -0.3899(4) -1.0226(2) 0.049 Uiso 1 calc R .
C3 C -1.3484(3) -0.4150(4) -0.9490(2) 0.0422(7) Uani 1 d . .
H3A H -1.3975(3) -0.3372(4) -0.9100(2) 0.051 Uiso 1 calc R .
C4 C -1.3134(3) -0.5980(4) -0.9129(2) 0.0425(7) Uani 1 d . .
H4A H -1.2887(3) -0.6838(4) -0.9541(2) 0.051 Uiso 1 calc R .
C5 C -1.1640(4) -0.5921(4) -0.8538(2) 0.0492(8) Uani 1 d D .
H5 H -1.1964(4) -0.5051(4) -0.8144(2) 0.059 Uiso 1 calc R 1
C7 C -0.7774(4) -0.2365(5) -0.8752(2) 0.0587(9) Uani 1 d . .
H7A H -0.6771(4) -0.1866(5) -0.8959(2) 0.088 Uiso 1 calc R .
H7B H -0.7515(4) -0.3513(5) -0.8520(2) 0.088 Uiso 1 calc R .
H7C H -0.8187(4) -0.1569(5) -0.8365(2) 0.088 Uiso 1 calc R .
O1 O -0.9052(2) -0.2588(3) -0.93720(11) 0.0473(5) Uani 1 d . .
O2 O -1.2293(2) -0.1432(3) -0.99756(13) 0.0545(6) Uani 1 d . .
H2 H -1.1656(33) -0.1075(16) -1.0411(13) 0.082 Uiso 1 calc R .
O3 O -1.4663(2) -0.4304(3) -1.01462(12) 0.0536(6) Uani 1 d . .
H3 H -1.5502(28) -0.5190(37) -1.0038(9) 0.080 Uiso 1 calc R .
O4 O -1.4584(3) -0.6583(3) -0.87388(12) 0.0606(6) Uani 1 d . .
H4 H -1.5086(30) -0.7583(35) -0.9015(13) 0.091 Uiso 1 calc R .
O5 O -1.0219(2) -0.5124(3) -0.88979(11) 0.0475(5) Uani 1 d . .
C6A C -1.1344(19) -0.7667(15) -0.8101(6) 0.066(5) Uani 0.413(6) d PD 1
H6AA H -1.2404(19) -0.8161(15) -0.7938(6) 0.079 Uiso 0.413(6) calc PR 1
H6AB H -1.0806(19) -0.8544(15) -0.8426(6) 0.079 Uiso 0.413(6) calc PR 1
O6A O -1.0250(11) -0.7207(11) -0.7433(4) 0.067(2) Uani 0.413(6) d PD 1
O7A O -0.7958(11) -0.8324(14) -0.7961(5) 0.116(4) Uani 0.413(6) d P 1
C8A C -0.8612(19) -0.7632(41) -0.7430(13) 0.075(7) Uani 0.413(6) d PD 1
C9A C -0.7743(14) -0.6811(16) -0.6730(7) 0.082(3) Uani 0.413(6) d PD 1
H9A1 H -0.8424(14) -0.7023(16) -0.6285(7) 0.098 Uiso 0.413(6) calc PR 1
H9A2 H -0.7682(14) -0.5521(16) -0.6807(7) 0.098 Uiso 0.413(6) calc PR 1
C10A C -0.5968(14) -0.7520(18) -0.6545(7) 0.069(4) Uani 0.413(6) d PD 1
H10A H -0.6010(14) -0.8821(18) -0.6513(7) 0.083 Uiso 0.413(6) calc PR 1
H10B H -0.5255(14) -0.7208(18) -0.6968(7) 0.083 Uiso 0.413(6) calc PR 1
C11A C -0.5187(13) -0.6795(19) -0.5800(7) 0.071(4) Uani 0.413(6) d PD 1
H11A H -0.5918(13) -0.7075(19) -0.5380(7) 0.085 Uiso 0.413(6) calc PR 1
H11B H -0.5114(13) -0.5496(19) -0.5838(7) 0.085 Uiso 0.413(6) calc PR 1
C12A C -0.3434(14) -0.7543(17) -0.5600(6) 0.072(3) Uani 0.413(6) d PD 1
H12A H -0.3503(14) -0.8843(17) -0.5564(6) 0.087 Uiso 0.413(6) calc PR 1
H12B H -0.2699(14) -0.7256(17) -0.6018(6) 0.087 Uiso 0.413(6) calc PR 1
C13A C -0.2660(12) -0.6810(17) -0.4845(6) 0.065(4) Uani 0.413(6) d PD 1
H13A H -0.3388(12) -0.7109(17) -0.4426(6) 0.078 Uiso 0.413(6) calc PR 1
H13B H -0.2602(12) -0.5510(17) -0.4879(6) 0.078 Uiso 0.413(6) calc PR 1
C14A C -0.0899(12) -0.7541(16) -0.4649(6) 0.069(3) Uani 0.413(6) d PD 1
H14A H -0.0181(12) -0.7263(16) -0.5074(6) 0.082 Uiso 0.413(6) calc PR 1
H14B H -0.0964(12) -0.8840(16) -0.4608(6) 0.082 Uiso 0.413(6) calc PR 1
C15A C -0.0078(13) -0.6797(18) -0.3897(7) 0.073(4) Uani 0.413(6) d PD 1
H15A H -0.0032(13) -0.5497(18) -0.3933(7) 0.087 Uiso 0.413(6) calc PR 1
H15B H -0.0783(13) -0.7098(18) -0.3470(7) 0.087 Uiso 0.413(6) calc PR 1
C16A C 0.1701(14) -0.7508(16) -0.3713(6) 0.072(4) Uani 0.413(6) d PD 1
H16A H 0.1646(14) -0.8797(16) -0.3633(6) 0.086 Uiso 0.413(6) calc PR 1
H16B H 0.2386(14) -0.7293(16) -0.4157(6) 0.086 Uiso 0.413(6) calc PR 1
C17A C 0.2545(14) -0.6644(17) -0.3000(5) 0.072(3) Uani 0.413(6) d PD 1
H17A H 0.1840(14) -0.6823(17) -0.2561(5) 0.087 Uiso 0.413(6) calc PR 1
H17B H 0.2637(14) -0.5360(17) -0.3088(5) 0.087 Uiso 0.413(6) calc PR 1
C18A C 0.4305(21) -0.7406(29) -0.2800(13) 0.082(5) Uani 0.413(6) d PD 1
H18A H 0.4781(21) -0.6815(29) -0.2346(13) 0.122 Uiso 0.413(6) calc PR 1
H18B H 0.5018(21) -0.7210(29) -0.3228(13) 0.122 Uiso 0.413(6) calc PR 1
H18C H 0.4221(21) -0.8673(29) -0.2702(13) 0.122 Uiso 0.413(6) calc PR 1
C6B C -1.1039(10) -0.7818(10) -0.8351(6) 0.050(2) Uani 0.586(6) d PD 2
H6BA H -1.1798(10) -0.8331(10) -0.7984(6) 0.060 Uiso 0.586(6) calc PR 2
H6BB H -1.1159(10) -0.8523(10) -0.8824(6) 0.060 Uiso 0.586(6) calc PR 2
O6B O -0.9335(6) -0.8049(5) -0.8035(2) 0.0601(14) Uani 0.586(6) d PD 2
O7B O -0.9982(6) -0.6614(9) -0.6948(3) 0.086(2) Uani 0.586(6) d P 2
C8B C -0.8948(15) -0.7325(25) -0.7343(6) 0.052(3) Uani 0.586(6) d PD 2
C9B C -0.7132(9) -0.7641(11) -0.7107(4) 0.070(2) Uani 0.586(6) d PD 2
H9B1 H -0.6442(9) -0.7148(11) -0.7507(4) 0.084 Uiso 0.586(6) calc PR 2
H9B2 H -0.6935(9) -0.8928(11) -0.7090(4) 0.084 Uiso 0.586(6) calc PR 2
C10B C -0.6539(11) -0.6850(12) -0.6335(4) 0.068(3) Uani 0.586(6) d PD 2
H10C H -0.7293(11) -0.7230(12) -0.5939(4) 0.081 Uiso 0.586(6) calc PR 2
H10D H -0.6585(11) -0.5549(12) -0.6367(4) 0.081 Uiso 0.586(6) calc PR 2
C11B C -0.4751(9) -0.7429(12) -0.6103(5) 0.067(2) Uani 0.586(6) d PD 2
H11C H -0.4014(9) -0.7041(12) -0.6505(5) 0.081 Uiso 0.586(6) calc PR 2
H11D H -0.4719(9) -0.8732(12) -0.6089(5) 0.081 Uiso 0.586(6) calc PR 2
C12B C -0.4038(9) -0.6727(11) -0.5328(4) 0.067(2) Uani 0.586(6) d PD 2
H12C H -0.4780(9) -0.7085(11) -0.4923(4) 0.080 Uiso 0.586(6) calc PR 2
H12D H -0.4019(9) -0.5423(11) -0.5343(4) 0.080 Uiso 0.586(6) calc PR 2
C13B C -0.2256(9) -0.7410(12) -0.5120(5) 0.065(3) Uani 0.586(6) d PD 2
H13C H -0.2289(9) -0.8713(12) -0.5100(5) 0.078 Uiso 0.586(6) calc PR 2
H13D H -0.1530(9) -0.7076(12) -0.5535(5) 0.078 Uiso 0.586(6) calc PR 2
C14B C -0.1458(9) -0.6723(12) -0.4354(4) 0.069(2) Uani 0.586(6) d PD 2
H14C H -0.1399(9) -0.5421(12) -0.4372(4) 0.083 Uiso 0.586(6) calc PR 2
H14D H -0.2173(9) -0.7052(12) -0.3935(4) 0.083 Uiso 0.586(6) calc PR 2
C15B C 0.0296(9) -0.7467(13) -0.4184(5) 0.070(3) Uani 0.586(6) d PD 2
H15C H 0.0982(9) -0.7184(13) -0.4620(5) 0.083 Uiso 0.586(6) calc PR 2
H15D H 0.0216(9) -0.8766(13) -0.4154(5) 0.083 Uiso 0.586(6) calc PR 2
C16B C 0.1210(10) -0.6790(12) -0.3444(4) 0.068(2) Uani 0.586(6) d PD 2
H16C H 0.1284(10) -0.5489(12) -0.3466(4) 0.082 Uiso 0.586(6) calc PR 2
H16D H 0.0551(10) -0.7102(12) -0.3003(4) 0.082 Uiso 0.586(6) calc PR 2
C17B C 0.2970(10) -0.7557(14) -0.3320(5) 0.081(2) Uani 0.586(6) d PD 2
H17C H 0.3593(10) -0.7350(14) -0.3784(5) 0.098 Uiso 0.586(6) calc PR 2
H17D H 0.2887(10) -0.8847(14) -0.3247(5) 0.098 Uiso 0.586(6) calc PR 2
C18B C 0.3951(19) -0.6744(21) -0.2623(8) 0.085(4) Uani 0.586(6) d PD 2
H18D H 0.5053(19) -0.7280(21) -0.2573(8) 0.127 Uiso 0.586(6) calc PR 2
H18E H 0.3356(19) -0.6969(21) -0.2159(8) 0.127 Uiso 0.586(6) calc PR 2
H18F H 0.4062(19) -0.5471(21) -0.2696(8) 0.127 Uiso 0.586(6) calc PR 2

loop_
_atom_type_symbol
_atom_type_description
_atom_type_scat_dispersion_real
_atom_type_scat_dispersion_imag
_atom_type_scat_source
C C 0.0033 0.0016 'International Tables Vol C Tables 4.2.6.8 and 6.1.1.4'
H H 0.0000 0.0000 'International Tables Vol C Tables 4.2.6.8 and 6.1.1.4'
O O 0.0106 0.0060 'International Tables Vol C Tables 4.2.6.8 and 6.1.1.4'

loop_
_geom_angle_atom_site_label_1
_geom_angle_atom_site_label_2
_geom_angle_atom_site_label_3
_geom_angle
_geom_angle_site_symmetry_1
_geom_angle_site_symmetry_3
_geom_angle_publ_flag
O1 C1 O5 107.7(2) . . no
O1 C1 C2 110.0(2) . . no
O5 C1 C2 109.5(2) . . no
O2 C2 C1 110.3(2) . . no
O2 C2 C3 108.0(2) . . no
C1 C2 C3 108.7(2) . . no
O3 C3 C4 110.5(2) . . no
O3 C3 C2 107.7(2) . . no
C4 C3 C2 112.4(2) . . no
O4 C4 C3 109.7(2) . . no
O4 C4 C5 108.1(2) . . no
C3 C4 C5 111.6(2) . . no
O5 C5 C6A 117.5(6) . . no
O5 C5 C6B 103.3(4) . . no
O5 C5 C4 108.9(2) . . no
C6A C5 C4 113.8(5) . . no
C6B C5 C4 109.9(4) . . no
C1 O1 C7 113.0(2) . . no
C1 O5 C5 111.8(2) . . no
O6A C6A C5 105.4(7) . . no
C8A O6A C6A 119.5(11) . . no
O7A C8A O6A 123.9(13) . . no
O7A C8A C9A 126.7(12) . . no
O6A C8A C9A 108.5(11) . . no
C8A C9A C10A 114.5(11) . . no
C11A C10A C9A 113.3(12) . . no
C10A C11A C12A 113.5(12) . . no
C13A C12A C11A 113.1(11) . . no
C12A C13A C14A 113.1(11) . . no
C13A C14A C15A 114.2(10) . . no
C16A C15A C14A 113.8(10) . . no
C17A C16A C15A 113.0(11) . . no
C16A C17A C18A 112.9(14) . . no
O6B C6B C5 118.0(6) . . no
C8B O6B C6B 117.5(8) . . no
O7B C8B O6B 123.1(9) . . no
O7B C8B C9B 125.7(8) . . no
O6B C8B C9B 111.0(9) . . no
C8B C9B C10B 115.8(8) . . no
C9B C10B C11B 111.8(8) . . no
C10B C11B C12B 116.1(8) . . no
C11B C12B C13B 113.2(7) . . no
C14B C13B C12B 115.7(8) . . no
C15B C14B C13B 112.7(8) . . no
C14B C15B C16B 116.0(8) . . no
C17B C16B C15B 113.2(9) . . no
C16B C17B C18B 113.3(11) . . no

loop_
_geom_bond_atom_site_label_1
_geom_bond_atom_site_label_2
_geom_bond_distance
_geom_bond_site_symmetry_2
_geom_bond_publ_flag
C1 O1 1.384(3) . no
C1 O5 1.426(3) . no
C1 C2 1.511(4) . no
C2 O2 1.435(3) . no
C2 C3 1.527(4) . no
C3 O3 1.437(3) . no
C3 C4 1.516(4) . no
C4 O4 1.430(3) . no
C4 C5 1.526(4) . no
C5 O5 1.437(4) . no
C5 C6A 1.514(10) . no
C5 C6B 1.519(7) . no
C7 O1 1.447(3) . no
C6A O6A 1.450(10) . no
O6A C8A 1.336(10) . no
O7A C8A 1.19(2) . no
C8A C9A 1.491(10) . no
C9A C10A 1.522(9) . no
C10A C11A 1.50(2) . no
C11A C12A 1.521(9) . no
C12A C13A 1.514(9) . no
C13A C14A 1.520(9) . no
C14A C15A 1.527(9) . no
C15A C16A 1.525(9) . no
C16A C17A 1.514(9) . no
C17A C18A 1.530(10) . no
C6B O6B 1.443(7) . no
O6B C8B 1.331(9) . no
O7B C8B 1.211(13) . no
C8B C9B 1.495(9) . no
C9B C10B 1.508(8) . no
C10B C11B 1.517(9) . no
C11B C12B 1.519(8) . no
C12B C13B 1.527(8) . no
C13B C14B 1.524(7) . no
C14B C15B 1.512(8) . no
C15B C16B 1.522(8) . no
C16B C17B 1.513(8) . no
C17B C18B 1.526(9) . no

loop_
_geom_torsion_atom_site_label_1
_geom_torsion_atom_site_label_2
_geom_torsion_atom_site_label_3
_geom_torsion_atom_site_label_4
_geom_torsion
_geom_torsion_site_symmetry_1
_geom_torsion_site_symmetry_2
_geom_torsion_site_symmetry_3
_geom_torsion_site_symmetry_4
_geom_torsion_publ_flag
O1 C1 C2 O2 -64.9(3) . . . . no
O5 C1 C2 O2 177.0(2) . . . . no
O1 C1 C2 C3 176.9(2) . . . . no
O5 C1 C2 C3 58.8(3) . . . . no
O2 C2 C3 O3 67.9(3) . . . . no
C1 C2 C3 O3 -172.5(2) . . . . no
O2 C2 C3 C4 -170.2(2) . . . . no
C1 C2 C3 C4 -50.5(3) . . . . no
O3 C3 C4 O4 -71.4(3) . . . . no
C2 C3 C4 O4 168.3(2) . . . . no
O3 C3 C4 C5 168.7(2) . . . . no
C2 C3 C4 C5 48.4(3) . . . . no
O4 C4 C5 O5 -173.5(2) . . . . no
C3 C4 C5 O5 -52.7(3) . . . . no
O4 C4 C5 C6A 53.4(7) . . . . no
C3 C4 C5 C6A 174.2(7) . . . . no
O4 C4 C5 C6B 74.0(5) . . . . no
C3 C4 C5 C6B -165.2(5) . . . . no
O5 C1 O1 C7 -68.6(3) . . . . no
C2 C1 O1 C7 172.1(2) . . . . no
O1 C1 O5 C5 172.9(2) . . . . no
C2 C1 O5 C5 -67.5(3) . . . . no
C6A C5 O5 C1 -165.6(5) . . . . no
C6B C5 O5 C1 180.0(4) . . . . no
C4 C5 O5 C1 63.2(3) . . . . no
O5 C5 C6A O6A 67.3(11) . . . . yes
C6B C5 C6A O6A 113.8(27) . . . . no
C4 C5 C6A O6A -163.7(7) . . . . yes
C5 C6A O6A C8A -104.0(20) . . . . yes
C6A O6A C8A O7A 2.8(40) . . . . no
C6A O6A C8A C9A 172.9(13) . . . . yes
O7A C8A C9A C10A -23.6(39) . . . . no
O6A C8A C9A C10A 166.6(17) . . . . no
C8A C9A C10A C11A -174.8(17) . . . . no
C9A C10A C11A C12A 178.3(9) . . . . no
C10A C11A C12A C13A -179.7(9) . . . . no
C11A C12A C13A C14A -179.4(9) . . . . no
C12A C13A C14A C15A 179.0(9) . . . . no
C13A C14A C15A C16A -178.8(9) . . . . no
C14A C15A C16A C17A 175.4(9) . . . . no
C15A C16A C17A C18A 178.0(13) . . . . no
O5 C5 C6B O6B 42.3(8) . . . . yes
C6A C5 C6B O6B -96.3(24) . . . . no
C4 C5 C6B O6B 158.4(6) . . . . yes
C5 C6B O6B C8B 63.8(13) . . . . yes
C6B O6B C8B O7B 5.8(21) . . . . no
C6B O6B C8B C9B -178.5(9) . . . . yes
O7B C8B C9B C10B -5.5(22) . . . . no
O6B C8B C9B C10B 179.0(10) . . . . no
C8B C9B C10B C11B 173.1(10) . . . . no
C9B C10B C11B C12B -179.2(6) . . . . no
C10B C11B C12B C13B 178.2(7) . . . . no
C11B C12B C13B C14B 178.9(6) . . . . no
C12B C13B C14B C15B 179.5(7) . . . . no
C13B C14B C15B C16B 177.7(7) . . . . no
C14B C15B C16B C17B -178.7(7) . . . . no
C15B C16B C17B C18B 174.4(9) . . . . no
